data_4102422
loop_
_publ_author_name
'Timothy Newhouse'
'Chad A. Lewis'
'Kyle J. Eastman'
'Phil S. Baran'

_publ_section_title
;
 Scalable Total Syntheses of N-Linked Tryptamine Dimers by Direct
 Indole-Aniline Coupling: Psychotrimine and Kapakahines B and F
;
_journal_name_full 'Journal of the American Chemical Society'
_journal_page_first 7119
_journal_page_last 7137
_journal_paper_doi 10.1021/ja1009458
_journal_volume 132
_journal_year 2010
_chemical_formula_sum 'C25 H25 I2 N4 O3'
_chemical_formula_weight 683.29
_chemical_name_systematic
; 
 ? 
;
_space_group_IT_number 2
_symmetry_cell_setting triclinic
_symmetry_space_group_name_Hall '-P 1'
_symmetry_space_group_name_H-M 'P -1'
_atom_sites_solution_hydrogens geom
_atom_sites_solution_primary direct
_atom_sites_solution_secondary difmap
_audit_creation_method SHELXL-97
_cell_angle_alpha 69.470(6)
_cell_angle_beta 78.957(5)
_cell_angle_gamma 65.684(5)
_cell_formula_units_Z 2
_cell_length_a 10.5748(9)
_cell_length_b 10.8805(10)
_cell_length_c 13.2040(12)
_cell_measurement_reflns_used 9935
_cell_measurement_temperature 100(2)
_cell_measurement_theta_max 65.47
_cell_measurement_theta_min 3.58
_cell_volume 1294.6(2)
_computing_cell_refinement 'Bruker SAINT'
_computing_data_collection 'Bruker APEX2'
_computing_data_reduction 'Bruker SAINT'
_computing_molecular_graphics 'Bruker SHELXTL'
_computing_publication_material 'Bruker SHELXTL'
_computing_structure_refinement 'SHELXL-97 (Sheldrick, 1997)'
_computing_structure_solution 'SHELXS-97 (Sheldrick, 1990)'
_diffrn_ambient_temperature 100(2)
_diffrn_measured_fraction_theta_full 0.994
_diffrn_measured_fraction_theta_max 0.951
_diffrn_measurement_device_type 'Bruker APEX-II CCD'
_diffrn_measurement_method '\f and \w scans'
_diffrn_radiation_monochromator graphite
_diffrn_radiation_source 'fine-focus sealed tube'
_diffrn_radiation_type CuK\a
_diffrn_radiation_wavelength 1.54178
_diffrn_reflns_av_R_equivalents 0.0506
_diffrn_reflns_av_sigmaI/netI 0.0422
_diffrn_reflns_limit_h_max 12
_diffrn_reflns_limit_h_min -12
_diffrn_reflns_limit_k_max 12
_diffrn_reflns_limit_k_min -12
_diffrn_reflns_limit_l_max 15
_diffrn_reflns_limit_l_min -15
_diffrn_reflns_number 18740
_diffrn_reflns_theta_full 55.00
_diffrn_reflns_theta_max 66.25
_diffrn_reflns_theta_min 3.58
_exptl_absorpt_coefficient_mu 19.353
_exptl_absorpt_correction_T_max 0.3444
_exptl_absorpt_correction_T_min 0.0586
_exptl_absorpt_correction_type analytical
_exptl_absorpt_process_details SADABS
_exptl_crystal_colour colorless
_exptl_crystal_density_diffrn 1.753
_exptl_crystal_density_method 'not measured'
_exptl_crystal_description plate
_exptl_crystal_F_000 666
_exptl_crystal_size_max 0.34
_exptl_crystal_size_mid 0.19
_exptl_crystal_size_min 0.07
_refine_diff_density_max 0.792
_refine_diff_density_min -0.900
_refine_diff_density_rms 0.115
_refine_ls_extinction_method none
_refine_ls_goodness_of_fit_ref 1.046
_refine_ls_hydrogen_treatment constr
_refine_ls_matrix_type full
_refine_ls_number_parameters 308
_refine_ls_number_reflns 4323
_refine_ls_number_restraints 0
_refine_ls_restrained_S_all 1.046
_refine_ls_R_factor_all 0.0394
_refine_ls_R_factor_gt 0.0332
_refine_ls_shift/su_max 0.002
_refine_ls_shift/su_mean 0.000
_refine_ls_structure_factor_coef Fsqd
_refine_ls_weighting_details 'calc w=1/[\s^2^(Fo^2^)+(0.0400P)^2^+2.5000P] where P=(Fo^2^+2Fc^2^)/3'
_refine_ls_weighting_scheme calc
_refine_ls_wR_factor_gt 0.0815
_refine_ls_wR_factor_ref 0.0843
_reflns_number_gt 3797
_reflns_number_total 4323
_reflns_threshold_expression >2sigma(I)
_cod_data_source_file ja1009458_si_005.cif
_cod_data_source_block baran118
_cod_database_code 4102422

loop_
_symmetry_equiv_pos_as_xyz
'x, y, z'
'-x, -y, -z'

loop_
_atom_site_label
_atom_site_type_symbol
_atom_site_fract_x
_atom_site_fract_y
_atom_site_fract_z
_atom_site_U_iso_or_equiv
_atom_site_adp_type
_atom_site_occupancy
_atom_site_symmetry_multiplicity
_atom_site_calc_flag
_atom_site_refinement_flags
I1 I 1.25227(3) 0.24981(3) 0.47573(2) 0.02196(10) Uani 1 1 d .
I2 I 1.01128(3) 1.12318(4) -0.26024(3) 0.03349(12) Uani 1 1 d .
O1 O 0.3296(3) 0.7661(3) -0.1793(2) 0.0197(7) Uani 1 1 d .
O2 O 0.4218(3) 0.8884(3) -0.1287(2) 0.0209(7) Uani 1 1 d .
O3 O 0.7709(4) 0.4845(4) -0.0424(3) 0.0331(9) Uani 1 1 d .
N1 N 0.7035(4) 0.4605(4) 0.2405(3) 0.0154(8) Uani 1 1 d .
H1A H 0.6863 0.3928 0.2312 0.018 Uiso 1 1 calc R
N2 N 0.6257(4) 0.8214(4) 0.1725(3) 0.0157(8) Uani 1 1 d .
N3 N 0.7433(4) 0.6946(4) 0.0454(3) 0.0172(8) Uani 1 1 d .
H3B H 0.7609 0.6188 0.0266 0.021 Uiso 1 1 calc R
N4 N 0.3329(4) 0.7330(4) -0.0043(3) 0.0165(8) Uani 1 1 d .
H4A H 0.2792 0.6855 0.0052 0.020 Uiso 1 1 calc R
C1 C 0.8245(4) 0.4208(5) 0.2908(3) 0.0149(9) Uani 1 1 d .
C2 C 0.8535(5) 0.5098(5) 0.3295(3) 0.0177(9) Uani 1 1 d .
H2A H 0.7900 0.6046 0.3199 0.021 Uiso 1 1 calc R
C3 C 0.9752(5) 0.4602(5) 0.3822(3) 0.0170(9) Uani 1 1 d .
H3A H 0.9950 0.5216 0.4076 0.020 Uiso 1 1 calc R
C4 C 1.0676(5) 0.3213(5) 0.3976(3) 0.0183(10) Uani 1 1 d .
C5 C 1.0400(5) 0.2329(5) 0.3601(3) 0.0209(10) Uani 1 1 d .
H5A H 1.1029 0.1376 0.3715 0.025 Uiso 1 1 calc R
C6 C 0.9210(5) 0.2819(5) 0.3058(4) 0.0211(10) Uani 1 1 d .
H6A H 0.9043 0.2204 0.2783 0.025 Uiso 1 1 calc R
C7 C 0.6031(4) 0.6038(5) 0.2021(3) 0.0142(9) Uani 1 1 d .
C8 C 0.5251(4) 0.6706(5) 0.2910(3) 0.0142(9) Uani 1 1 d .
C9 C 0.4423(5) 0.6290(5) 0.3790(3) 0.0181(9) Uani 1 1 d .
H9A H 0.4289 0.5431 0.3938 0.022 Uiso 1 1 calc R
C10 C 0.3783(5) 0.7142(5) 0.4462(3) 0.0228(10) Uani 1 1 d .
H10A H 0.3212 0.6864 0.5075 0.027 Uiso 1 1 calc R
C11 C 0.3980(5) 0.8397(5) 0.4237(3) 0.0197(10) Uani 1 1 d .
H11A H 0.3543 0.8968 0.4704 0.024 Uiso 1 1 calc R
C12 C 0.4805(5) 0.8840(5) 0.3341(3) 0.0164(9) Uani 1 1 d .
H12A H 0.4941 0.9698 0.3192 0.020 Uiso 1 1 calc R
C13 C 0.5414(4) 0.7989(5) 0.2681(3) 0.0147(9) Uani 1 1 d .
C14 C 0.6671(4) 0.7111(5) 0.1310(3) 0.0136(9) Uani 1 1 d .
C15 C 0.7996(5) 0.7964(5) -0.0195(3) 0.0168(9) Uani 1 1 d .
C16 C 0.9189(5) 0.7969(5) 0.0083(4) 0.0256(11) Uani 1 1 d .
H16A H 0.9595 0.7324 0.0743 0.031 Uiso 1 1 calc R
C17 C 0.9800(5) 0.8898(6) -0.0587(4) 0.0297(12) Uani 1 1 d .
H17A H 1.0618 0.8898 -0.0389 0.036 Uiso 1 1 calc R
C18 C 0.9205(5) 0.9827(5) -0.1548(3) 0.0204(10) Uani 1 1 d .
C19 C 0.8014(5) 0.9837(5) -0.1833(3) 0.0202(10) Uani 1 1 d .
H19A H 0.7606 1.0485 -0.2491 0.024 Uiso 1 1 calc R
C20 C 0.7413(5) 0.8901(5) -0.1159(3) 0.0193(10) Uani 1 1 d .
H20A H 0.6597 0.8901 -0.1360 0.023 Uiso 1 1 calc R
C21 C 0.5034(4) 0.5953(5) 0.1357(3) 0.0155(9) Uani 1 1 d .
H21A H 0.5578 0.5602 0.0748 0.019 Uiso 1 1 calc R
H21B H 0.4634 0.5250 0.1824 0.019 Uiso 1 1 calc R
C22 C 0.3844(5) 0.7351(5) 0.0899(3) 0.0176(9) Uani 1 1 d .
H22A H 0.3080 0.7507 0.1462 0.021 Uiso 1 1 calc R
H22B H 0.4173 0.8141 0.0687 0.021 Uiso 1 1 calc R
C23 C 0.3663(4) 0.8022(5) -0.1050(3) 0.0156(9) Uani 1 1 d .
C24 C 0.3726(6) 0.8280(6) -0.2905(3) 0.0279(11) Uani 1 1 d .
H24A H 0.3424 0.7964 -0.3393 0.042 Uiso 1 1 calc R
H24B H 0.4740 0.7978 -0.2975 0.042 Uiso 1 1 calc R
H24C H 0.3302 0.9314 -0.3095 0.042 Uiso 1 1 calc R
C25 C 0.8021(6) 0.5399(6) -0.1540(4) 0.0354(13) Uani 1 1 d .
H25A H 0.7272 0.6306 -0.1842 0.053 Uiso 1 1 calc R
H25B H 0.8110 0.4732 -0.1916 0.053 Uiso 1 1 calc R
H25C H 0.8897 0.5545 -0.1637 0.053 Uiso 1 1 calc R

loop_
_atom_site_aniso_label
_atom_site_aniso_U_11
_atom_site_aniso_U_22
_atom_site_aniso_U_33
_atom_site_aniso_U_23
_atom_site_aniso_U_13
_atom_site_aniso_U_12
I1 0.01596(16) 0.02561(19) 0.02103(15) -0.00737(12) -0.00421(11) -0.00303(13)
I2 0.0281(2) 0.0311(2) 0.03558(19) 0.00062(15) 0.00600(14) -0.01793(16)
O1 0.0263(18) 0.0242(18) 0.0138(14) -0.0054(13) -0.0005(12) -0.0151(15)
O2 0.0253(18) 0.0217(18) 0.0204(15) -0.0066(13) 0.0003(13) -0.0137(15)
O3 0.050(2) 0.034(2) 0.0256(17) -0.0143(16) 0.0183(16) -0.0306(19)
N1 0.018(2) 0.0112(19) 0.0175(17) -0.0047(15) -0.0021(14) -0.0058(16)
N2 0.020(2) 0.016(2) 0.0132(16) -0.0071(15) 0.0010(14) -0.0070(17)
N3 0.022(2) 0.016(2) 0.0170(17) -0.0077(15) 0.0013(15) -0.0089(17)
N4 0.018(2) 0.018(2) 0.0145(17) -0.0038(15) -0.0035(14) -0.0083(17)
C1 0.016(2) 0.015(2) 0.0107(19) -0.0017(17) -0.0005(16) -0.0050(19)
C2 0.022(2) 0.015(2) 0.016(2) -0.0057(18) -0.0029(17) -0.005(2)
C3 0.020(2) 0.018(2) 0.0137(19) -0.0042(18) -0.0009(17) -0.009(2)
C4 0.015(2) 0.022(3) 0.017(2) -0.0057(19) -0.0041(17) -0.005(2)
C5 0.020(2) 0.013(2) 0.025(2) -0.0065(19) -0.0018(18) -0.001(2)
C6 0.025(3) 0.018(3) 0.024(2) -0.0104(19) 0.0011(19) -0.009(2)
C7 0.013(2) 0.015(2) 0.0134(19) -0.0036(17) -0.0006(16) -0.0047(19)
C8 0.013(2) 0.015(2) 0.0124(19) -0.0024(17) -0.0042(16) -0.0033(19)
C9 0.021(2) 0.018(2) 0.014(2) -0.0030(18) -0.0022(17) -0.007(2)
C10 0.024(3) 0.026(3) 0.012(2) -0.0002(19) 0.0005(18) -0.009(2)
C11 0.025(3) 0.021(3) 0.0113(19) -0.0083(18) -0.0026(17) -0.004(2)
C12 0.019(2) 0.016(2) 0.016(2) -0.0059(18) -0.0055(17) -0.0053(19)
C13 0.018(2) 0.014(2) 0.0104(18) -0.0020(17) -0.0048(16) -0.0043(19)
C14 0.014(2) 0.013(2) 0.0128(19) -0.0007(17) -0.0040(16) -0.0054(18)
C15 0.017(2) 0.019(2) 0.015(2) -0.0086(18) 0.0052(17) -0.008(2)
C16 0.022(3) 0.025(3) 0.025(2) -0.002(2) -0.003(2) -0.010(2)
C17 0.019(3) 0.034(3) 0.035(3) -0.002(2) -0.005(2) -0.013(2)
C18 0.019(2) 0.016(2) 0.020(2) -0.0006(19) 0.0048(18) -0.007(2)
C19 0.023(2) 0.018(3) 0.017(2) -0.0029(18) -0.0012(18) -0.008(2)
C20 0.017(2) 0.023(3) 0.018(2) -0.0057(19) -0.0008(17) -0.010(2)
C21 0.020(2) 0.018(2) 0.0118(19) -0.0047(17) -0.0007(17) -0.011(2)
C22 0.019(2) 0.021(3) 0.0132(19) -0.0080(18) -0.0039(17) -0.005(2)
C23 0.013(2) 0.014(2) 0.017(2) -0.0049(18) -0.0035(17) -0.002(2)
C24 0.039(3) 0.036(3) 0.013(2) -0.004(2) 0.000(2) -0.022(3)
C25 0.050(4) 0.045(4) 0.019(2) -0.010(2) 0.011(2) -0.029(3)

loop_
_atom_type_symbol
_atom_type_description
_atom_type_scat_dispersion_real
_atom_type_scat_dispersion_imag
_atom_type_scat_source
C C 0.0181 0.0091 'International Tables Vol C Tables 4.2.6.8 and 6.1.1.4'
H H 0.0000 0.0000 'International Tables Vol C Tables 4.2.6.8 and 6.1.1.4'
O O 0.0492 0.0322 'International Tables Vol C Tables 4.2.6.8 and 6.1.1.4'
N N 0.0311 0.0180 'International Tables Vol C Tables 4.2.6.8 and 6.1.1.4'
I I -0.3257 6.8362 'International Tables Vol C Tables 4.2.6.8 and 6.1.1.4'

loop_
_geom_angle_atom_site_label_1
_geom_angle_atom_site_label_2
_geom_angle_atom_site_label_3
_geom_angle
C23 O1 C24 114.5(3)
C1 N1 C7 125.7(4)
C14 N2 C13 110.6(3)
C14 N3 C15 120.8(4)
C23 N4 C22 121.0(4)
N1 C1 C2 123.9(4)
N1 C1 C6 117.8(4)
C2 C1 C6 118.3(4)
C3 C2 C1 120.3(4)
C4 C3 C2 120.2(4)
C5 C4 C3 120.0(4)
C5 C4 I1 120.6(3)
C3 C4 I1 119.4(3)
C4 C5 C6 120.3(4)
C5 C6 C1 120.9(4)
N1 C7 C8 114.6(3)
N1 C7 C14 114.1(3)
C8 C7 C14 101.5(3)
N1 C7 C21 105.5(3)
C8 C7 C21 111.7(3)
C14 C7 C21 109.4(3)
C9 C8 C13 120.2(4)
C9 C8 C7 131.2(4)
C13 C8 C7 108.6(4)
C8 C9 C10 119.2(4)
C11 C10 C9 119.9(4)
C10 C11 C12 121.5(4)
C13 C12 C11 117.5(4)
C12 C13 C8 121.6(4)
C12 C13 N2 128.4(4)
C8 C13 N2 109.9(4)
N3 C14 N2 128.5(4)
N3 C14 C7 122.1(4)
N2 C14 C7 109.3(3)
C16 C15 C20 119.3(4)
C16 C15 N3 120.6(4)
C20 C15 N3 120.0(4)
C15 C16 C17 120.9(4)
C18 C17 C16 119.1(4)
C19 C18 C17 120.6(4)
C19 C18 I2 118.9(3)
C17 C18 I2 120.5(3)
C18 C19 C20 119.9(4)
C15 C20 C19 120.3(4)
C22 C21 C7 114.8(4)
N4 C22 C21 110.4(3)
O2 C23 N4 125.7(4)
O2 C23 O1 123.1(4)
N4 C23 O1 111.2(4)

loop_
_geom_bond_atom_site_label_1
_geom_bond_atom_site_label_2
_geom_bond_distance
I1 C4 2.107(4)
I2 C18 2.098(4)
O1 C23 1.346(5)
O1 C24 1.455(5)
O2 C23 1.224(5)
O3 C25 1.414(5)
N1 C1 1.391(5)
N1 C7 1.450(6)
N2 C14 1.367(6)
N2 C13 1.407(5)
N3 C14 1.278(6)
N3 C15 1.414(6)
N4 C23 1.340(5)
N4 C22 1.461(5)
C1 C2 1.395(6)
C1 C6 1.401(7)
C2 C3 1.392(6)
C3 C4 1.387(7)
C4 C5 1.369(6)
C5 C6 1.381(6)
C7 C8 1.523(6)
C7 C14 1.530(6)
C7 C21 1.543(6)
C8 C9 1.375(6)
C8 C13 1.397(6)
C9 C10 1.391(6)
C10 C11 1.387(7)
C11 C12 1.394(6)
C12 C13 1.376(6)
C15 C16 1.381(6)
C15 C20 1.383(6)
C16 C17 1.384(7)
C17 C18 1.382(7)
C18 C19 1.377(6)
C19 C20 1.383(6)
C21 C22 1.527(6)

loop_
_geom_hbond_atom_site_label_D
_geom_hbond_atom_site_label_H
_geom_hbond_atom_site_label_A
_geom_hbond_distance_DH
_geom_hbond_distance_HA
_geom_hbond_distance_DA
_geom_hbond_angle_DHA
_geom_hbond_site_symmetry_A
N1 H1A O1 0.88 2.14 3.011(5) 168.5 2_665
N3 H3B O3 0.88 1.94 2.798(5) 166.3 .
N4 H4A O3 0.88 2.00 2.837(5) 157.4 2_665
